data_7244456
loop_
_publ_author_name
'Qui\~none, Delfina'
'Veiga, Nicol\'as'
'Savastano, Matteo'
'Torres, Julia'
'Bianchi, Antonio'
'Kremer, Carlos'
'Bazzicalupi, Carla'

_publ_section_title
;
 Supramolecular interaction of inositol phosphates with Cu(II):
 comparative study InsP6-InsP3
;
_journal_name_full CrystEngComm
_journal_paper_doi 10.1039/D1CE01733K
_journal_year 2022
_chemical_formula_sum 'C66 H82 Cu3 N10 O39 P6'
_chemical_formula_weight 2015.85
_space_group_crystal_system monoclinic
_space_group_IT_number 14
_space_group_name_Hall '-P 2ybc'
_space_group_name_H-M_alt 'P 1 21/c 1'
_atom_sites_solution_hydrogens geom
_atom_sites_solution_primary direct
_atom_sites_solution_secondary difmap
_audit_creation_method SHELXL-2014/7
_audit_update_record
;
2021-12-19 deposited with the CCDC.	2022-02-20 downloaded from the CCDC.
;
_cell_angle_alpha 90
_cell_angle_beta 100.361(4)
_cell_angle_gamma 90
_cell_formula_units_Z 4
_cell_length_a 10.5277(4)
_cell_length_b 30.222(1)
_cell_length_c 26.182(1)
_cell_measurement_reflns_used 11534
_cell_measurement_temperature 298
_cell_measurement_theta_max 29.3500
_cell_measurement_theta_min 4.2420
_cell_volume 8194.4(5)
_computing_cell_refinement 'CrysAlisPro 1.171.38.41r (Rigaku OD, 2015)'
_computing_data_collection 'CrysAlisPro 1.171.38.41r (Rigaku OD, 2015)'
_computing_data_reduction 'CrysAlisPro 1.171.38.41r (Rigaku OD, 2015)'
_computing_molecular_graphics 'Mercury 3.10.1'
_computing_publication_material 'PARST93 (Nardelli, 1993)'
_computing_structure_refinement 'SHELXL-2014 (Sheldrick 2014)'
_computing_structure_solution 'SIR97 (Altomare 1999)'
_diffrn_ambient_temperature 298
_diffrn_detector_area_resol_mean 16.4547
_diffrn_measured_fraction_theta_full 0.995
_diffrn_measured_fraction_theta_max 0.879
_diffrn_measurement_device_type 'four-circle diffractometer'
_diffrn_measurement_method '\f and \w scans'
_diffrn_radiation_type MoK\a
_diffrn_radiation_wavelength 0.71073
_diffrn_reflns_av_R_equivalents 0.0540
_diffrn_reflns_av_unetI/netI 0.0662
_diffrn_reflns_Laue_measured_fraction_full 0.995
_diffrn_reflns_Laue_measured_fraction_max 0.879
_diffrn_reflns_limit_h_max 13
_diffrn_reflns_limit_h_min -15
_diffrn_reflns_limit_k_max 42
_diffrn_reflns_limit_k_min -38
_diffrn_reflns_limit_l_max 35
_diffrn_reflns_limit_l_min -37
_diffrn_reflns_number 64606
_diffrn_reflns_point_group_measured_fraction_full 0.995
_diffrn_reflns_point_group_measured_fraction_max 0.879
_diffrn_reflns_theta_full 25.000
_diffrn_reflns_theta_max 30.955
_diffrn_reflns_theta_min 4.100
_diffrn_source 'fine-focus sealed X-ray tube'
_exptl_absorpt_coefficient_mu 0.990
_exptl_absorpt_correction_T_max 1.00000
_exptl_absorpt_correction_T_min 0.62289
_exptl_absorpt_correction_type multi-scan
_exptl_absorpt_process_details
;
CrysAlisPro 1.171.38.41r (Rigaku Oxford Diffraction, 2015)
Empirical absorption correction using spherical harmonics,
 implemented in SCALE3 ABSPACK scaling algorithm.
;
_exptl_crystal_colour 'sky blue'
_exptl_crystal_density_diffrn 1.634
_exptl_crystal_description prismatic
_exptl_crystal_F_000 4148
_exptl_crystal_size_max 0.2
_exptl_crystal_size_mid 0.15
_exptl_crystal_size_min 0.15
_refine_diff_density_max 2.078
_refine_diff_density_min -1.115
_refine_diff_density_rms 0.123
_refine_ls_extinction_method none
_refine_ls_goodness_of_fit_ref 1.098
_refine_ls_hydrogen_treatment constr
_refine_ls_matrix_type full
_refine_ls_number_parameters 1190
_refine_ls_number_reflns 22869
_refine_ls_number_restraints 0
_refine_ls_restrained_S_all 1.098
_refine_ls_R_factor_all 0.1188
_refine_ls_R_factor_gt 0.0844
_refine_ls_shift/su_max 0.004
_refine_ls_shift/su_mean 0.000
_refine_ls_structure_factor_coef Fsqd
_refine_ls_weighting_details 'w=1/[\s^2^(Fo^2^)+(0.0756P)^2^+34.7902P] where P=(Fo^2^+2Fc^2^)/3'
_refine_ls_weighting_scheme calc
_refine_ls_wR_factor_gt 0.1999
_refine_ls_wR_factor_ref 0.2205
_reflns_Friedel_coverage 0.000
_reflns_number_gt 16194
_reflns_number_total 22869
_reflns_threshold_expression 'I > 2\s(I)'
_cod_data_source_file d1ce01733k2.cif
_cod_data_source_block shelx
_cod_original_cell_volume 8194.3(6)
_cod_original_sg_symbol_H-M 'P 21/c'
_cod_database_code 7244456
_shelx_shelxl_version_number 2014/7
_shelx_space_group_comment
;
The symmetry employed for this shelxl refinement is uniquely defined
by the following loop, which should always be used as a source of
symmetry information in preference to the above space-group names.
They are only intended as comments.
;

loop_
_space_group_symop_operation_xyz
'x, y, z'
'-x, y+1/2, -z+1/2'
'-x, -y, -z'
'x, -y-1/2, z-1/2'

loop_
_atom_site_label
_atom_site_type_symbol
_atom_site_fract_x
_atom_site_fract_y
_atom_site_fract_z
_atom_site_U_iso_or_equiv
_atom_site_adp_type
_atom_site_occupancy
_atom_site_site_symmetry_order
_atom_site_calc_flag
_atom_site_refinement_flags_posn
_atom_site_refinement_flags_adp
_atom_site_refinement_flags_occupancy
_atom_site_disorder_assembly
_atom_site_disorder_group
Cu1 Cu 0.69501(6) 0.18511(2) 0.30261(2) 0.02585(13) Uani 1 1 d . . . . .
Cu2 Cu 0.34243(6) 0.13921(2) 0.30140(2) 0.02541(13) Uani 1 1 d . . . . .
Cu3 Cu 0.14659(6) 0.42189(2) 0.26205(2) 0.02635(14) Uani 1 1 d . . . . .
N1 N 0.8491(4) 0.20971(13) 0.26542(15) 0.0245(8) Uani 1 1 d . . . . .
C7 C 0.8769(5) 0.20441(17) 0.21807(19) 0.0300(10) Uani 1 1 d . . . . .
H7 H 0.8238 0.1863 0.1946 0.036 Uiso 1 1 calc R U . . .
C8 C 0.9820(5) 0.22474(19) 0.20207(19) 0.0344(11) Uani 1 1 d . . . . .
H8 H 1.0003 0.2193 0.1692 0.041 Uiso 1 1 calc R U . . .
C9 C 1.0580(5) 0.25299(18) 0.2356(2) 0.0322(11) Uani 1 1 d . . . . .
H9 H 1.1285 0.2668 0.2255 0.039 Uiso 1 1 calc R U . . .
C10 C 1.0294(5) 0.26100(16) 0.28475(19) 0.0269(9) Uani 1 1 d . . . . .
C11 C 1.1000(5) 0.29135(17) 0.3215(2) 0.0320(11) Uani 1 1 d . . . . .
H11 H 1.1666 0.3080 0.3123 0.038 Uiso 1 1 calc R U . . .
C12 C 1.0709(5) 0.29590(18) 0.3691(2) 0.0351(11) Uani 1 1 d . . . . .
H12 H 1.1184 0.3157 0.3922 0.042 Uiso 1 1 calc R U . . .
C13 C 0.9691(5) 0.27127(16) 0.38532(19) 0.0289(10) Uani 1 1 d . . . . .
C14 C 0.9370(5) 0.27494(19) 0.4348(2) 0.0366(12) Uani 1 1 d . . . . .
H14 H 0.9822 0.2942 0.4593 0.044 Uiso 1 1 calc R U . . .
C15 C 0.8380(5) 0.2497(2) 0.44669(19) 0.0371(12) Uani 1 1 d . . . . .
H15 H 0.8169 0.2514 0.4796 0.045 Uiso 1 1 calc R U . . .
C16 C 0.7688(5) 0.22159(19) 0.40935(18) 0.0315(11) Uani 1 1 d . . . . .
H16 H 0.7009 0.2051 0.4178 0.038 Uiso 1 1 calc R U . . .
N2 N 0.7974(4) 0.21763(13) 0.36166(15) 0.0248(8) Uani 1 1 d . . . . .
C17 C 0.8965(4) 0.24205(15) 0.34983(17) 0.0220(8) Uani 1 1 d . . . . .
C18 C 0.9251(4) 0.23758(15) 0.29862(17) 0.0236(9) Uani 1 1 d . . . . .
N4 N 0.7151(5) 0.12286(15) 0.3352(2) 0.0375(10) Uani 1 1 d . . . . .
C28 C 0.7636(7) 0.1099(2) 0.3830(3) 0.0498(16) Uani 1 1 d . . . . .
H28 H 0.7996 0.1308 0.4074 0.060 Uiso 1 1 calc R U . . .
C27 C 0.7620(8) 0.0649(3) 0.3980(4) 0.065(2) Uani 1 1 d . . . . .
H27 H 0.7948 0.0563 0.4319 0.078 Uiso 1 1 calc R U . . .
C26 C 0.7111(7) 0.0342(2) 0.3613(4) 0.067(2) Uani 1 1 d . . . . .
H26 H 0.7094 0.0046 0.3708 0.081 Uiso 1 1 calc R U . . .
C25 C 0.6626(6) 0.0459(2) 0.3109(4) 0.057(2) Uani 1 1 d . . . . .
C24 C 0.6094(7) 0.0160(2) 0.2691(4) 0.063(2) Uani 1 1 d . . . . .
H24 H 0.6055 -0.0141 0.2759 0.076 Uiso 1 1 calc R U . . .
C23 C 0.5662(7) 0.0306(2) 0.2210(4) 0.065(2) Uani 1 1 d . . . . .
H23 H 0.5368 0.0102 0.1950 0.078 Uiso 1 1 calc R U . . .
C22 C 0.5635(6) 0.0765(2) 0.2082(3) 0.0533(19) Uani 1 1 d . . . . .
C21 C 0.5169(6) 0.0944(3) 0.1600(3) 0.059(2) Uani 1 1 d . . . . .
H21 H 0.4850 0.0757 0.1324 0.071 Uiso 1 1 calc R U . . .
C20 C 0.5171(6) 0.1386(3) 0.1522(3) 0.062(2) Uani 1 1 d . . . . .
H20 H 0.4859 0.1503 0.1195 0.074 Uiso 1 1 calc R U . . .
C19 C 0.5644(5) 0.1669(2) 0.1938(2) 0.0456(15) Uani 1 1 d . . . . .
H19 H 0.5626 0.1973 0.1886 0.055 Uiso 1 1 calc R U . . .
N3 N 0.6121(4) 0.15074(16) 0.24095(18) 0.0358(10) Uani 1 1 d . . . . .
C30 C 0.6131(5) 0.1064(2) 0.2489(3) 0.0431(15) Uani 1 1 d . . . . .
C29 C 0.6648(5) 0.09176(18) 0.2998(3) 0.0440(15) Uani 1 1 d . . . . .
N5 N 0.3455(4) 0.07408(14) 0.31904(17) 0.0288(8) Uani 1 1 d . . . . .
C31 C 0.3878(5) 0.05436(18) 0.3639(2) 0.0344(11) Uani 1 1 d . . . . .
H31 H 0.4197 0.0717 0.3927 0.041 Uiso 1 1 calc R U . . .
C32 C 0.3866(6) 0.0080(2) 0.3699(3) 0.0446(14) Uani 1 1 d . . . . .
H32 H 0.4162 -0.0047 0.4022 0.054 Uiso 1 1 calc R U . . .
C33 C 0.3419(6) -0.01800(19) 0.3283(3) 0.0429(14) Uani 1 1 d . . . . .
H33 H 0.3421 -0.0486 0.3318 0.052 Uiso 1 1 calc R U . . .
C34 C 0.2950(5) 0.00176(17) 0.2794(2) 0.0356(12) Uani 1 1 d . . . . .
C35 C 0.2458(5) -0.02174(18) 0.2325(2) 0.0380(12) Uani 1 1 d . . . . .
H35 H 0.2431 -0.0525 0.2332 0.046 Uiso 1 1 calc R U . . .
C36 C 0.2037(5) -0.00083(19) 0.1878(2) 0.0390(13) Uani 1 1 d . . . . .
H36 H 0.1714 -0.0172 0.1582 0.047 Uiso 1 1 calc R U . . .
C37 C 0.2077(5) 0.04675(18) 0.1845(2) 0.0324(11) Uani 1 1 d . . . . .
C38 C 0.1672(5) 0.07122(19) 0.1388(2) 0.0362(12) Uani 1 1 d . . . . .
H38 H 0.1342 0.0568 0.1079 0.043 Uiso 1 1 calc R U . . .
C39 C 0.1768(6) 0.1160(2) 0.1403(2) 0.0386(12) Uani 1 1 d . . . . .
H39 H 0.1497 0.1325 0.1103 0.046 Uiso 1 1 calc R U . . .
C40 C 0.2277(5) 0.13764(17) 0.18731(19) 0.0300(10) Uani 1 1 d . . . . .
H40 H 0.2337 0.1683 0.1877 0.036 Uiso 1 1 calc R U . . .
N6 N 0.2671(4) 0.11548(14) 0.23067(16) 0.0274(8) Uani 1 1 d . . . . .
C41 C 0.2555(5) 0.07052(16) 0.22925(19) 0.0272(10) Uani 1 1 d . . . . .
C42 C 0.2997(5) 0.04826(17) 0.2778(2) 0.0295(10) Uani 1 1 d . . . . .
N7 N 0.1835(4) 0.46588(15) 0.31951(17) 0.0327(9) Uani 1 1 d . . . . .
C43 C 0.2375(6) 0.4589(2) 0.3679(2) 0.0410(13) Uani 1 1 d . . . . .
H43 H 0.2672 0.4306 0.3777 0.049 Uiso 1 1 calc R U . . .
C44 C 0.2524(6) 0.4927(2) 0.4057(3) 0.0506(16) Uani 1 1 d . . . . .
H44 H 0.2898 0.4866 0.4399 0.061 Uiso 1 1 calc R U . . .
C45 C 0.2112(6) 0.5345(2) 0.3914(3) 0.0482(16) Uani 1 1 d . . . . .
H45 H 0.2200 0.5570 0.4159 0.058 Uiso 1 1 calc R U . . .
C46 C 0.1557(5) 0.54324(19) 0.3398(2) 0.0390(13) Uani 1 1 d . . . . .
C47 C 0.1116(5) 0.58625(19) 0.3193(3) 0.0447(15) Uani 1 1 d . . . . .
H47 H 0.1213 0.6106 0.3413 0.054 Uiso 1 1 calc R U . . .
C48 C 0.0577(5) 0.59169(19) 0.2698(3) 0.0444(15) Uani 1 1 d . . . . .
H48 H 0.0303 0.6198 0.2581 0.053 Uiso 1 1 calc R U . . .
C49 C 0.0406(5) 0.55551(17) 0.2337(2) 0.0361(12) Uani 1 1 d . . . . .
C50 C -0.0177(5) 0.55904(19) 0.1809(3) 0.0415(14) Uani 1 1 d . . . . .
H50 H -0.0467 0.5863 0.1671 0.050 Uiso 1 1 calc R U . . .
C51 C -0.0313(5) 0.5223(2) 0.1503(2) 0.0397(13) Uani 1 1 d . . . . .
H51 H -0.0708 0.5241 0.1157 0.048 Uiso 1 1 calc R U . . .
C52 C 0.0153(5) 0.48145(18) 0.1720(2) 0.0340(11) Uani 1 1 d . . . . .
H52 H 0.0061 0.4565 0.1508 0.041 Uiso 1 1 calc R U . . .
N8 N 0.0714(4) 0.47698(14) 0.22105(17) 0.0292(9) Uani 1 1 d . . . . .
C53 C 0.0829(5) 0.51348(17) 0.2520(2) 0.0325(11) Uani 1 1 d . . . . .
C54 C 0.1420(5) 0.50727(17) 0.3055(2) 0.0322(11) Uani 1 1 d . . . . .
N9 N 0.0960(4) 0.38222(14) 0.20045(16) 0.0290(9) Uani 1 1 d . . . . .
C55 C 0.1600(6) 0.3767(2) 0.1614(2) 0.0389(12) Uani 1 1 d . . . . .
H55 H 0.2376 0.3916 0.1622 0.047 Uiso 1 1 calc R U . . .
C56 C 0.1141(7) 0.3493(3) 0.1196(2) 0.0529(17) Uani 1 1 d . . . . .
H56 H 0.1624 0.3453 0.0935 0.063 Uiso 1 1 calc R U . . .
C57 C -0.0028(7) 0.3281(2) 0.1167(2) 0.0511(16) Uani 1 1 d . . . . .
H57 H -0.0352 0.3105 0.0882 0.061 Uiso 1 1 calc R U . . .
C58 C -0.0718(6) 0.3334(2) 0.1567(2) 0.0413(13) Uani 1 1 d . . . . .
C59 C -0.1915(6) 0.3108(2) 0.1584(3) 0.0504(17) Uani 1 1 d . . . . .
H59 H -0.2305 0.2939 0.1302 0.060 Uiso 1 1 calc R U . . .
C60 C -0.2467(6) 0.3141(2) 0.2002(3) 0.0479(16) Uani 1 1 d . . . . .
H60 H -0.3231 0.2988 0.2007 0.057 Uiso 1 1 calc R U . . .
C61 C -0.1930(5) 0.34021(18) 0.2445(2) 0.0374(12) Uani 1 1 d . . . . .
C62 C -0.2430(6) 0.34149(19) 0.2902(3) 0.0424(14) Uani 1 1 d . . . . .
H62 H -0.3162 0.3251 0.2931 0.051 Uiso 1 1 calc R U . . .
C63 C -0.1842(6) 0.3669(2) 0.3307(3) 0.0434(14) Uani 1 1 d . . . . .
H63 H -0.2170 0.3681 0.3613 0.052 Uiso 1 1 calc R U . . .
C64 C -0.0724(5) 0.39126(19) 0.3254(2) 0.0361(12) Uani 1 1 d . . . . .
H64 H -0.0335 0.4087 0.3531 0.043 Uiso 1 1 calc R U . . .
N10 N -0.0210(4) 0.39027(13) 0.28300(16) 0.0283(8) Uani 1 1 d . . . . .
C65 C -0.0801(5) 0.36470(16) 0.2429(2) 0.0288(10) Uani 1 1 d . . . . .
C66 C -0.0183(5) 0.36082(17) 0.19858(19) 0.0290(10) Uani 1 1 d . . . . .
C4 C 0.4391(5) 0.33053(15) 0.37429(16) 0.0228(9) Uani 1 1 d . . . . .
H4 H 0.3464 0.3371 0.3685 0.027 Uiso 1 1 calc R U . . .
C5 C 0.4616(4) 0.28051(15) 0.37704(16) 0.0228(9) Uani 1 1 d . . . . .
H5 H 0.5525 0.2744 0.3759 0.027 Uiso 1 1 calc R U . . .
C6 C 0.4278(5) 0.26045(16) 0.42615(17) 0.0252(9) Uani 1 1 d . . . . .
H6 H 0.3338 0.2595 0.4234 0.030 Uiso 1 1 calc R U . . .
C1 C 0.4881(5) 0.28539(17) 0.47536(17) 0.0281(10) Uani 1 1 d . . . . .
H1 H 0.5822 0.2826 0.4799 0.034 Uiso 1 1 calc R U . . .
C2 C 0.4537(5) 0.33389(17) 0.47082(18) 0.0285(10) Uani 1 1 d . . . . .
H2 H 0.4933 0.3494 0.5026 0.034 Uiso 1 1 calc R U . . .
C3 C 0.5072(5) 0.35206(16) 0.42459(18) 0.0273(10) Uani 1 1 d . . . . .
H3 H 0.5998 0.3455 0.4294 0.033 Uiso 1 1 calc R U . . .
P4 P 0.42397(12) 0.37839(4) 0.28655(5) 0.0249(2) Uani 1 1 d . . . . .
O41 O 0.4948(3) 0.34686(11) 0.33226(12) 0.0236(6) Uani 1 1 d . . . . .
O42 O 0.4383(3) 0.35227(12) 0.23679(13) 0.0291(7) Uani 1 1 d . . . . .
O43 O 0.2845(3) 0.38171(12) 0.29366(13) 0.0291(7) Uani 1 1 d . . . . .
O44 O 0.4979(4) 0.42086(11) 0.28773(14) 0.0320(8) Uani 1 1 d . . . . .
P5 P 0.42640(11) 0.23995(4) 0.28293(4) 0.0218(2) Uani 1 1 d . . . . .
O52 O 0.3773(3) 0.27308(11) 0.23962(12) 0.0251(7) Uani 1 1 d . . . . .
O51 O 0.3825(3) 0.25896(11) 0.33450(12) 0.0232(6) Uani 1 1 d . . . . .
O53 O 0.3518(3) 0.19713(11) 0.27147(13) 0.0264(7) Uani 1 1 d . . . . .
O54 O 0.5718(3) 0.23556(11) 0.29301(13) 0.0260(7) Uani 1 1 d . . . . .
P6 P 0.39810(14) 0.17244(5) 0.41725(5) 0.0321(3) Uani 1 1 d . . . . .
O61 O 0.4791(3) 0.21652(11) 0.43207(12) 0.0280(7) Uani 1 1 d . . . . .
O62 O 0.2576(4) 0.18100(13) 0.41436(14) 0.0362(8) Uani 1 1 d . . . . .
O63 O 0.4380(3) 0.15307(12) 0.36975(14) 0.0329(8) Uani 1 1 d . . . . .
O64 O 0.4548(4) 0.14220(14) 0.46460(16) 0.0457(10) Uani 1 1 d . . . . .
P1 P 0.53239(16) 0.23238(6) 0.55649(6) 0.0407(3) Uani 1 1 d . . . . .
O11 O 0.4468(4) 0.26627(13) 0.51896(13) 0.0351(8) Uani 1 1 d . . . . .
O12 O 0.4625(5) 0.18826(16) 0.54988(18) 0.0567(12) Uani 1 1 d . . . . .
O13 O 0.6680(4) 0.23249(15) 0.54630(15) 0.0442(10) Uani 1 1 d . . . . .
O14 O 0.5327(4) 0.25003(18) 0.61143(15) 0.0521(12) Uani 1 1 d . . . . .
P2 P 0.23732(14) 0.36888(5) 0.49703(6) 0.0357(3) Uani 1 1 d . . . . .
O21 O 0.3167(3) 0.33907(12) 0.46272(13) 0.0317(8) Uani 1 1 d . . . . .
O22 O 0.1880(7) 0.4066(3) 0.4550(3) 0.047(2) Uani 0.567(7) 1 d . . P . .
O23 O 0.3302(7) 0.3901(2) 0.5401(3) 0.0362(18) Uani 0.567(7) 1 d . . P . .
O24 O 0.1296(6) 0.3439(2) 0.5113(2) 0.0351(17) Uani 0.567(7) 1 d . . P . .
O23' O 0.2886(10) 0.4109(3) 0.5105(4) 0.043(3) Uani 0.433(7) 1 d . . P . .
O22' O 0.0998(9) 0.3642(4) 0.4751(4) 0.046(3) Uani 0.433(7) 1 d . . P . .
O24' O 0.2717(9) 0.3409(4) 0.5436(7) 0.084(5) Uani 0.433(7) 1 d . . P . .
P3 P 0.60981(16) 0.43235(5) 0.42502(6) 0.0379(3) Uani 1 1 d . . . . .
O31 O 0.4889(4) 0.39900(12) 0.42107(14) 0.0352(8) Uani 1 1 d . . . . .
O32 O 0.5900(5) 0.45649(15) 0.37303(17) 0.0504(11) Uani 1 1 d . . . . .
O33 O 0.5982(5) 0.46519(15) 0.46681(18) 0.0566(13) Uani 1 1 d . . . . .
O34 O 0.7322(4) 0.40569(14) 0.43582(18) 0.0468(10) Uani 1 1 d . . . . .
OW1 O 0.1418(3) 0.16093(12) 0.31820(14) 0.0297(7) Uani 1 1 d . . . . .
OW2 O 0.4793(5) 0.45227(16) 0.54111(16) 0.0591(13) Uani 1 1 d . . . . .
OW3 O 0.3204(4) 0.26160(17) 0.64369(16) 0.0533(12) Uani 1 1 d . . . . .
OW4 O 0.1141(4) 0.26760(17) 0.56397(17) 0.0536(12) Uani 1 1 d . . . . .
OW5 O 0.4756(5) 0.12751(18) 0.63184(19) 0.0616(13) Uani 1 1 d . . . . .
OW6 O 0.8698(5) 0.29155(19) 0.57839(18) 0.0614(13) Uani 1 1 d . . . . .
OW7 O -0.0317(5) 0.44284(18) 0.43776(19) 0.0603(13) Uani 1 1 d . . . . .
OW8 O -0.1217(5) 0.36944(17) 0.5260(2) 0.0601(13) Uani 1 1 d . . . . .
OW9 O 0.7327(6) 0.1525(2) 0.5108(2) 0.0725(16) Uani 1 1 d . . . . .
OW10 O 0.6891(14) -0.0617(4) 0.4136(4) 0.038(3) Uani 0.5 1 d . . P . .
OW11 O 0.1561(8) 0.1952(2) 0.5039(2) 0.100(2) Uani 1 1 d . . . . .
OW12 O 0.9660(8) 0.1300(3) 0.4896(3) 0.111(2) Uani 1 1 d . . . . .
OW13 O -0.1462(11) 0.5973(3) 0.0659(4) 0.153(4) Uani 1 1 d . . . . .
OW14 O 0.3187(13) -0.0940(4) 0.4126(6) 0.088(4) Uani 0.5 1 d . . P . .
OW15 O 0.0910(12) 0.0189(6) 0.0237(4) 0.099(5) Uani 0.5 1 d . . P . .
OW16 O 0.0517(12) 0.4426(5) 0.0486(7) 0.114(6) Uani 0.5 1 d . . P . .
OW17 O -0.342(3) 0.5420(6) 0.0121(7) 0.092(10) Uani 0.25 1 d . . P . .
OW18 O -0.176(2) 0.4618(10) 0.0530(8) 0.081(8) Uani 0.25 1 d . . P . .
OW19 O 0.415(2) -0.0369(10) 0.5002(7) 0.083(8) Uani 0.25 1 d . . P . .
OW20 O 0.682(4) -0.0558(16) 0.431(2) 0.15(2) Uani 0.25 1 d . . P . .

loop_
_atom_site_aniso_label
_atom_site_aniso_U_11
_atom_site_aniso_U_22
_atom_site_aniso_U_33
_atom_site_aniso_U_23
_atom_site_aniso_U_13
_atom_site_aniso_U_12
Cu1 0.0265(3) 0.0244(3) 0.0251(3) -0.0036(2) 0.0003(2) -0.0023(2)
Cu2 0.0226(3) 0.0255(3) 0.0278(3) -0.0021(2) 0.0035(2) -0.0009(2)
Cu3 0.0293(3) 0.0259(3) 0.0248(3) -0.0011(2) 0.0073(2) 0.0013(2)
N1 0.028(2) 0.0228(18) 0.0221(18) -0.0018(14) 0.0034(15) 0.0027(15)
C7 0.029(2) 0.036(3) 0.025(2) -0.0057(19) 0.0029(19) 0.009(2)
C8 0.032(3) 0.050(3) 0.023(2) 0.003(2) 0.010(2) 0.010(2)
C9 0.024(2) 0.039(3) 0.035(3) 0.011(2) 0.011(2) 0.008(2)
C10 0.023(2) 0.027(2) 0.030(2) 0.0061(18) 0.0048(18) 0.0057(18)
C11 0.027(2) 0.028(2) 0.040(3) 0.002(2) 0.002(2) -0.003(2)
C12 0.029(3) 0.034(3) 0.038(3) -0.006(2) -0.004(2) -0.004(2)
C13 0.029(2) 0.030(2) 0.026(2) -0.0047(18) -0.0004(19) 0.0012(19)
C14 0.037(3) 0.044(3) 0.026(2) -0.008(2) -0.003(2) 0.001(2)
C15 0.036(3) 0.055(3) 0.019(2) -0.001(2) 0.001(2) 0.009(3)
C16 0.026(2) 0.046(3) 0.023(2) 0.003(2) 0.0046(18) 0.002(2)
N2 0.0224(19) 0.030(2) 0.0219(18) 0.0007(15) 0.0033(15) 0.0013(16)
C17 0.020(2) 0.024(2) 0.021(2) -0.0007(16) -0.0014(16) 0.0021(17)
C18 0.021(2) 0.024(2) 0.023(2) 0.0008(17) -0.0034(17) 0.0049(17)
N4 0.036(2) 0.031(2) 0.051(3) 0.002(2) 0.022(2) 0.0021(19)
C28 0.052(4) 0.044(3) 0.059(4) 0.021(3) 0.026(3) 0.013(3)
C27 0.058(4) 0.062(5) 0.082(5) 0.035(4) 0.033(4) 0.025(4)
C26 0.050(4) 0.041(4) 0.123(8) 0.022(4) 0.047(5) 0.010(3)
C25 0.036(3) 0.032(3) 0.113(7) -0.003(4) 0.042(4) 0.001(3)
C24 0.040(4) 0.026(3) 0.137(8) -0.020(4) 0.052(5) -0.008(3)
C23 0.040(4) 0.049(4) 0.115(7) -0.043(4) 0.039(4) -0.017(3)
C22 0.028(3) 0.051(4) 0.089(5) -0.035(4) 0.030(3) -0.009(3)
C21 0.034(3) 0.085(5) 0.062(4) -0.046(4) 0.015(3) -0.009(3)
C20 0.033(3) 0.105(6) 0.047(4) -0.039(4) 0.006(3) -0.008(4)
C19 0.031(3) 0.071(4) 0.032(3) -0.021(3) 0.000(2) -0.003(3)
N3 0.024(2) 0.044(3) 0.039(2) -0.019(2) 0.0076(18) -0.0069(19)
C30 0.024(3) 0.039(3) 0.071(4) -0.027(3) 0.021(3) -0.008(2)
C29 0.029(3) 0.026(2) 0.086(5) -0.006(3) 0.034(3) -0.003(2)
N5 0.024(2) 0.029(2) 0.035(2) -0.0003(17) 0.0090(17) 0.0009(16)
C31 0.028(3) 0.037(3) 0.038(3) 0.007(2) 0.007(2) 0.003(2)
C32 0.039(3) 0.039(3) 0.058(4) 0.014(3) 0.018(3) 0.004(3)
C33 0.041(3) 0.030(3) 0.063(4) 0.002(3) 0.023(3) 0.005(2)
C34 0.034(3) 0.027(2) 0.051(3) -0.005(2) 0.021(2) 0.000(2)
C35 0.036(3) 0.029(3) 0.054(3) -0.011(2) 0.022(3) -0.002(2)
C36 0.034(3) 0.036(3) 0.052(3) -0.016(2) 0.021(3) -0.003(2)
C37 0.025(2) 0.034(3) 0.042(3) -0.011(2) 0.015(2) -0.005(2)
C38 0.034(3) 0.047(3) 0.029(2) -0.011(2) 0.009(2) -0.009(2)
C39 0.037(3) 0.049(3) 0.029(3) -0.006(2) 0.005(2) -0.009(3)
C40 0.026(2) 0.032(2) 0.031(2) 0.000(2) 0.0049(19) -0.003(2)
N6 0.0216(19) 0.030(2) 0.032(2) -0.0046(16) 0.0081(16) -0.0024(16)
C41 0.023(2) 0.029(2) 0.032(2) -0.0057(19) 0.0098(18) -0.0010(18)
C42 0.019(2) 0.032(2) 0.040(3) -0.006(2) 0.0135(19) -0.0011(19)
N7 0.031(2) 0.034(2) 0.034(2) -0.0056(18) 0.0066(18) -0.0004(18)
C43 0.037(3) 0.047(3) 0.038(3) -0.012(2) 0.004(2) 0.003(3)
C44 0.044(3) 0.062(4) 0.043(3) -0.023(3) 0.000(3) 0.002(3)
C45 0.035(3) 0.051(4) 0.061(4) -0.026(3) 0.012(3) -0.005(3)
C46 0.025(3) 0.038(3) 0.055(3) -0.019(3) 0.008(2) -0.006(2)
C47 0.029(3) 0.033(3) 0.075(4) -0.019(3) 0.016(3) -0.005(2)
C48 0.030(3) 0.028(3) 0.078(5) -0.007(3) 0.017(3) -0.003(2)
C49 0.024(2) 0.027(2) 0.062(4) 0.001(2) 0.021(2) -0.004(2)
C50 0.031(3) 0.037(3) 0.062(4) 0.014(3) 0.023(3) 0.008(2)
C51 0.032(3) 0.043(3) 0.046(3) 0.012(3) 0.011(2) 0.009(2)
C52 0.033(3) 0.035(3) 0.037(3) 0.008(2) 0.012(2) 0.004(2)
N8 0.0213(19) 0.029(2) 0.039(2) -0.0002(17) 0.0086(17) 0.0003(16)
C53 0.023(2) 0.029(2) 0.048(3) -0.004(2) 0.017(2) -0.0021(19)
C54 0.023(2) 0.029(2) 0.047(3) -0.009(2) 0.015(2) -0.0018(19)
N9 0.029(2) 0.033(2) 0.0252(19) -0.0002(16) 0.0036(16) 0.0048(17)
C55 0.038(3) 0.053(3) 0.026(2) -0.002(2) 0.007(2) 0.006(3)
C56 0.059(4) 0.073(5) 0.027(3) -0.010(3) 0.010(3) 0.013(4)
C57 0.052(4) 0.065(4) 0.033(3) -0.019(3) -0.003(3) 0.007(3)
C58 0.034(3) 0.047(3) 0.039(3) -0.010(3) -0.006(2) 0.008(2)
C59 0.037(3) 0.046(3) 0.059(4) -0.016(3) -0.017(3) 0.005(3)
C60 0.027(3) 0.035(3) 0.075(5) -0.004(3) -0.009(3) 0.002(2)
C61 0.027(3) 0.032(3) 0.052(3) 0.003(2) 0.004(2) 0.006(2)
C62 0.031(3) 0.036(3) 0.063(4) 0.014(3) 0.017(3) 0.006(2)
C63 0.042(3) 0.045(3) 0.048(3) 0.014(3) 0.023(3) 0.009(3)
C64 0.037(3) 0.040(3) 0.034(3) 0.003(2) 0.013(2) 0.006(2)
N10 0.028(2) 0.028(2) 0.031(2) 0.0032(16) 0.0109(17) 0.0055(17)
C65 0.027(2) 0.024(2) 0.034(3) 0.0041(19) 0.0003(19) 0.0039(19)
C66 0.027(2) 0.030(2) 0.028(2) -0.0010(19) -0.0026(19) 0.0046(19)
C4 0.026(2) 0.028(2) 0.0156(19) 0.0019(16) 0.0070(16) -0.0015(18)
C5 0.025(2) 0.027(2) 0.0152(18) -0.0010(16) 0.0006(16) -0.0013(18)
C6 0.028(2) 0.028(2) 0.019(2) 0.0023(17) 0.0029(17) -0.0038(19)
C1 0.030(2) 0.038(3) 0.016(2) 0.0063(18) 0.0038(17) -0.004(2)
C2 0.032(3) 0.035(3) 0.018(2) -0.0044(18) 0.0053(18) -0.005(2)
C3 0.031(2) 0.028(2) 0.023(2) -0.0041(18) 0.0063(18) -0.0033(19)
P4 0.0272(6) 0.0262(6) 0.0217(5) 0.0023(4) 0.0058(4) 0.0022(5)
O41 0.0262(16) 0.0265(16) 0.0199(14) 0.0022(12) 0.0085(12) 0.0000(13)
O42 0.0333(19) 0.0333(18) 0.0220(16) 0.0011(13) 0.0089(14) 0.0027(15)
O43 0.0296(18) 0.0335(18) 0.0249(16) 0.0023(14) 0.0068(13) 0.0056(14)
O44 0.037(2) 0.0269(17) 0.0315(18) 0.0059(14) 0.0060(15) 0.0002(15)
P5 0.0231(6) 0.0248(5) 0.0171(5) -0.0004(4) 0.0024(4) -0.0021(4)
O52 0.0280(17) 0.0298(16) 0.0164(14) 0.0016(12) 0.0007(12) 0.0016(13)
O51 0.0232(16) 0.0275(16) 0.0177(14) -0.0032(12) 0.0003(12) -0.0033(13)
O53 0.0295(17) 0.0234(16) 0.0252(16) -0.0039(13) 0.0019(13) -0.0042(13)
O54 0.0261(17) 0.0264(16) 0.0256(16) -0.0032(13) 0.0052(13) -0.0022(13)
P6 0.0355(7) 0.0331(7) 0.0259(6) 0.0039(5) 0.0003(5) -0.0084(6)
O61 0.0321(18) 0.0293(17) 0.0206(15) 0.0051(13) -0.0008(13) -0.0039(14)
O62 0.037(2) 0.044(2) 0.0291(18) -0.0034(16) 0.0092(15) -0.0128(17)
O63 0.0304(19) 0.0341(19) 0.0318(18) -0.0050(15) -0.0009(15) 0.0009(15)
O64 0.054(3) 0.039(2) 0.038(2) 0.0160(17) -0.0066(19) -0.0137(19)
P1 0.0411(8) 0.0540(9) 0.0269(7) 0.0105(6) 0.0059(6) 0.0017(7)
O11 0.0350(19) 0.052(2) 0.0182(16) 0.0049(15) 0.0054(14) -0.0063(17)
O12 0.069(3) 0.055(3) 0.045(3) 0.010(2) 0.007(2) -0.014(2)
O13 0.041(2) 0.059(3) 0.034(2) 0.0096(18) 0.0080(17) 0.006(2)
O14 0.043(2) 0.089(4) 0.0225(18) 0.004(2) -0.0001(17) 0.001(2)
P2 0.0337(7) 0.0456(8) 0.0296(7) -0.0084(6) 0.0104(6) -0.0065(6)
O21 0.0286(18) 0.041(2) 0.0268(17) -0.0090(15) 0.0080(14) -0.0050(15)
O22 0.040(4) 0.056(5) 0.048(4) 0.020(4) 0.018(3) 0.008(3)
O23 0.037(4) 0.043(4) 0.031(4) -0.011(3) 0.011(3) -0.010(3)
O24 0.036(4) 0.054(4) 0.014(3) 0.005(3) 0.003(2) -0.015(3)
O23' 0.059(6) 0.043(5) 0.030(5) -0.011(4) 0.011(4) 0.007(5)
O22' 0.035(5) 0.060(7) 0.045(6) -0.013(5) 0.009(4) 0.001(5)
O24' 0.021(5) 0.038(6) 0.175(15) -0.047(8) -0.028(7) 0.010(4)
P3 0.0476(9) 0.0343(7) 0.0348(7) -0.0073(6) 0.0153(6) -0.0114(6)
O31 0.045(2) 0.0288(18) 0.0356(19) -0.0075(15) 0.0163(17) -0.0075(16)
O32 0.062(3) 0.048(2) 0.043(2) 0.0033(19) 0.013(2) -0.017(2)
O33 0.082(4) 0.044(2) 0.050(3) -0.016(2) 0.028(2) -0.020(2)
O34 0.042(2) 0.044(2) 0.054(3) -0.004(2) 0.007(2) -0.0078(19)
OW1 0.0224(17) 0.0331(18) 0.0333(18) -0.0005(14) 0.0038(14) 0.0000(14)
OW2 0.089(4) 0.055(3) 0.031(2) -0.008(2) 0.002(2) -0.019(3)
OW3 0.050(3) 0.081(3) 0.030(2) 0.001(2) 0.0102(19) 0.000(2)
OW4 0.050(3) 0.071(3) 0.036(2) 0.013(2) -0.0027(19) -0.011(2)
OW5 0.078(4) 0.068(3) 0.044(3) 0.000(2) 0.026(2) -0.006(3)
OW6 0.060(3) 0.080(4) 0.038(2) 0.005(2) -0.007(2) -0.002(3)
OW7 0.061(3) 0.070(3) 0.049(3) 0.008(2) 0.009(2) -0.009(3)
OW8 0.055(3) 0.060(3) 0.068(3) 0.002(3) 0.018(2) -0.003(2)
OW9 0.089(4) 0.077(4) 0.053(3) 0.009(3) 0.014(3) 0.018(3)
OW10 0.050(7) 0.035(5) 0.031(4) -0.003(4) 0.009(4) -0.006(5)
OW11 0.164(7) 0.090(5) 0.062(4) 0.020(3) 0.060(4) 0.024(5)
OW12 0.113(6) 0.136(7) 0.085(5) 0.007(5) 0.025(4) 0.007(5)
OW13 0.184(10) 0.144(8) 0.151(9) 0.043(7) 0.082(8) 0.061(7)
OW14 0.111(10) 0.051(6) 0.124(11) 0.029(7) 0.080(9) 0.020(6)
OW15 0.073(8) 0.180(15) 0.046(6) 0.017(8) 0.018(6) -0.035(9)
OW16 0.048(7) 0.108(11) 0.167(15) 0.005(10) -0.033(8) -0.002(7)
OW17 0.22(3) 0.046(10) 0.033(9) -0.022(8) 0.082(14) -0.060(14)
OW18 0.058(13) 0.14(2) 0.045(11) -0.029(13) 0.015(10) 0.004(14)
OW19 0.059(13) 0.17(3) 0.027(9) 0.025(12) 0.013(8) -0.020(14)
OW20 0.09(2) 0.14(4) 0.25(6) 0.14(4) 0.10(3) 0.08(2)

loop_
_atom_type_symbol
_atom_type_description
_atom_type_scat_dispersion_real
_atom_type_scat_dispersion_imag
_atom_type_scat_source
C C 0.0033 0.0016 'International Tables Vol C Tables 4.2.6.8 and 6.1.1.4'
H H 0.0000 0.0000 'International Tables Vol C Tables 4.2.6.8 and 6.1.1.4'
N N 0.0061 0.0033 'International Tables Vol C Tables 4.2.6.8 and 6.1.1.4'
P P 0.1023 0.0942 'International Tables Vol C Tables 4.2.6.8 and 6.1.1.4'
Cu Cu 0.3201 1.2651 'International Tables Vol C Tables 4.2.6.8 and 6.1.1.4'
O O 0.0106 0.0060 'International Tables Vol C Tables 4.2.6.8 and 6.1.1.4'

loop_
_geom_angle_atom_site_label_1
_geom_angle_atom_site_label_2
_geom_angle_atom_site_label_3
_geom_angle
_geom_angle_site_symmetry_1
_geom_angle_site_symmetry_3
_geom_angle_publ_flag
N2 Cu1 N3 173.25(17) . . ?
N2 Cu1 O54 88.22(15) . . ?
N3 Cu1 O54 96.72(17) . . ?
N2 Cu1 N4 97.42(19) . . ?
N3 Cu1 N4 81.7(2) . . ?
O54 Cu1 N4 140.21(16) . . ?
N2 Cu1 N1 80.46(15) . . ?
N3 Cu1 N1 93.98(17) . . ?
O54 Cu1 N1 101.78(14) . . ?
N4 Cu1 N1 118.01(16) . . ?
O53 Cu2 O63 97.08(15) . . ?
O53 Cu2 N6 89.44(15) . . ?
O63 Cu2 N6 169.22(16) . . ?
O53 Cu2 N5 167.85(16) . . ?
O63 Cu2 N5 90.86(17) . . ?
N6 Cu2 N5 81.40(17) . . ?
O53 Cu2 OW1 86.29(14) . . ?
O63 Cu2 OW1 95.91(14) . . ?
N6 Cu2 OW1 93.06(14) . . ?
N5 Cu2 OW1 102.08(14) . . ?
O43 Cu3 N7 93.77(17) . . ?
O43 Cu3 N9 92.21(16) . . ?
N7 Cu3 N9 173.99(18) . . ?
O43 Cu3 N8 155.14(16) . . ?
N7 Cu3 N8 81.87(18) . . ?
N9 Cu3 N8 92.44(17) . . ?
O43 Cu3 N10 101.29(15) . . ?
N7 Cu3 N10 99.23(17) . . ?
N9 Cu3 N10 80.16(17) . . ?
N8 Cu3 N10 103.57(16) . . ?
C7 N1 C18 117.7(4) . . ?
C7 N1 Cu1 133.1(3) . . ?
C18 N1 Cu1 109.1(3) . . ?
N1 C7 C8 123.0(5) . . ?
C9 C8 C7 119.0(5) . . ?
C8 C9 C10 120.0(5) . . ?
C9 C10 C18 117.3(5) . . ?
C9 C10 C11 123.9(5) . . ?
C18 C10 C11 118.8(4) . . ?
C12 C11 C10 120.7(5) . . ?
C11 C12 C13 122.0(5) . . ?
C14 C13 C17 117.9(5) . . ?
C14 C13 C12 123.5(5) . . ?
C17 C13 C12 118.6(4) . . ?
C15 C14 C13 119.0(5) . . ?
C14 C15 C16 120.1(5) . . ?
N2 C16 C15 122.0(5) . . ?
C16 N2 C17 118.3(4) . . ?
C16 N2 Cu1 126.1(3) . . ?
C17 N2 Cu1 115.1(3) . . ?
N2 C17 C13 122.7(4) . . ?
N2 C17 C18 117.5(4) . . ?
C13 C17 C18 119.8(4) . . ?
N1 C18 C10 122.8(4) . . ?
N1 C18 C17 117.2(4) . . ?
C10 C18 C17 120.0(4) . . ?
C28 N4 C29 118.5(6) . . ?
C28 N4 Cu1 131.0(5) . . ?
C29 N4 Cu1 110.5(4) . . ?
N4 C28 C27 121.6(7) . . ?
C26 C27 C28 118.6(8) . . ?
C25 C26 C27 122.0(7) . . ?
C26 C25 C29 115.6(7) . . ?
C26 C25 C24 126.3(7) . . ?
C29 C25 C24 118.1(8) . . ?
C23 C24 C25 121.7(7) . . ?
C24 C23 C22 122.3(7) . . ?
C21 C22 C30 117.4(7) . . ?
C21 C22 C23 125.8(7) . . ?
C30 C22 C23 116.8(8) . . ?
C20 C21 C22 121.0(6) . . ?
C21 C20 C19 119.6(8) . . ?
N3 C19 C20 121.2(7) . . ?
C19 N3 C30 119.5(5) . . ?
C19 N3 Cu1 126.7(4) . . ?
C30 N3 Cu1 113.7(4) . . ?
N3 C30 C29 116.4(5) . . ?
N3 C30 C22 121.3(7) . . ?
C29 C30 C22 122.3(6) . . ?
N4 C29 C30 117.5(5) . . ?
N4 C29 C25 123.7(7) . . ?
C30 C29 C25 118.8(6) . . ?
C31 N5 C42 117.8(5) . . ?
C31 N5 Cu2 129.2(4) . . ?
C42 N5 Cu2 113.0(3) . . ?
N5 C31 C32 122.6(6) . . ?
C33 C32 C31 119.7(6) . . ?
C32 C33 C34 119.6(5) . . ?
C42 C34 C33 116.1(5) . . ?
C42 C34 C35 118.5(5) . . ?
C33 C34 C35 125.3(5) . . ?
C36 C35 C34 122.0(5) . . ?
C35 C36 C37 121.0(5) . . ?
C41 C37 C38 117.0(5) . . ?
C41 C37 C36 118.4(5) . . ?
C38 C37 C36 124.6(5) . . ?
C39 C38 C37 119.4(5) . . ?
C38 C39 C40 120.0(5) . . ?
N6 C40 C39 121.8(5) . . ?
C40 N6 C41 118.0(4) . . ?
C40 N6 Cu2 128.5(3) . . ?
C41 N6 Cu2 113.5(3) . . ?
N6 C41 C37 123.7(5) . . ?
N6 C41 C42 115.4(4) . . ?
C37 C41 C42 120.9(5) . . ?
N5 C42 C34 124.2(5) . . ?
N5 C42 C41 116.7(4) . . ?
C34 C42 C41 119.1(5) . . ?
C43 N7 C54 118.4(5) . . ?
C43 N7 Cu3 127.9(4) . . ?
C54 N7 Cu3 113.7(4) . . ?
N7 C43 C44 122.4(6) . . ?
C45 C44 C43 119.1(6) . . ?
C44 C45 C46 119.9(6) . . ?
C45 C46 C54 116.7(6) . . ?
C45 C46 C47 125.3(5) . . ?
C54 C46 C47 118.0(6) . . ?
C48 C47 C46 121.6(5) . . ?
C47 C48 C49 121.9(6) . . ?
C53 C49 C50 117.3(5) . . ?
C53 C49 C48 118.1(6) . . ?
C50 C49 C48 124.6(5) . . ?
C51 C50 C49 119.7(5) . . ?
C50 C51 C52 119.0(6) . . ?
N8 C52 C51 122.9(5) . . ?
C52 N8 C53 118.2(5) . . ?
C52 N8 Cu3 130.7(4) . . ?
C53 N8 Cu3 111.1(4) . . ?
N8 C53 C49 122.8(5) . . ?
N8 C53 C54 116.8(5) . . ?
C49 C53 C54 120.4(5) . . ?
N7 C54 C46 123.5(5) . . ?
N7 C54 C53 116.5(5) . . ?
C46 C54 C53 120.0(5) . . ?
C55 N9 C66 118.6(5) . . ?
C55 N9 Cu3 126.5(4) . . ?
C66 N9 Cu3 114.8(3) . . ?
N9 C55 C56 121.9(6) . . ?
C57 C56 C55 120.1(6) . . ?
C56 C57 C58 119.3(6) . . ?
C57 C58 C66 117.7(6) . . ?
C57 C58 C59 123.2(6) . . ?
C66 C58 C59 119.0(6) . . ?
C60 C59 C58 120.1(6) . . ?
C59 C60 C61 122.7(6) . . ?
C62 C61 C65 117.6(5) . . ?
C62 C61 C60 123.8(6) . . ?
C65 C61 C60 118.6(6) . . ?
C63 C62 C61 119.6(5) . . ?
C62 C63 C64 119.1(5) . . ?
N10 C64 C63 122.9(6) . . ?
C64 N10 C65 117.5(5) . . ?
C64 N10 Cu3 132.9(4) . . ?
C65 N10 Cu3 109.6(3) . . ?
N10 C65 C61 123.2(5) . . ?
N10 C65 C66 117.4(4) . . ?
C61 C65 C66 119.3(5) . . ?
N9 C66 C58 122.4(5) . . ?
N9 C66 C65 117.4(4) . . ?
C58 C66 C65 120.1(5) . . ?
O41 C4 C3 108.9(4) . . ?
O41 C4 C5 107.2(3) . . ?
C3 C4 C5 109.6(4) . . ?
O51 C5 C6 106.6(4) . . ?
O51 C5 C4 110.6(4) . . ?
C6 C5 C4 112.1(4) . . ?
O61 C6 C5 108.7(4) . . ?
O61 C6 C1 105.9(4) . . ?
C5 C6 C1 113.0(4) . . ?
O11 C1 C2 110.8(4) . . ?
O11 C1 C6 109.7(4) . . ?
C2 C1 C6 110.8(4) . . ?
O21 C2 C1 109.9(4) . . ?
O21 C2 C3 110.5(4) . . ?
C1 C2 C3 107.1(4) . . ?
O31 C3 C2 110.1(4) . . ?
O31 C3 C4 109.2(4) . . ?
C2 C3 C4 110.3(4) . . ?
O44 P4 O43 116.8(2) . . ?
O44 P4 O42 108.9(2) . . ?
O43 P4 O42 112.2(2) . . ?
O44 P4 O41 108.85(19) . . ?
O43 P4 O41 106.17(18) . . ?
O42 P4 O41 102.80(18) . . ?
C4 O41 P4 125.5(3) . . ?
P4 O43 Cu3 130.5(2) . . ?
O54 P5 O53 115.62(19) . . ?
O54 P5 O52 112.53(19) . . ?
O53 P5 O52 108.53(19) . . ?
O54 P5 O51 108.60(18) . . ?
O53 P5 O51 104.73(18) . . ?
O52 P5 O51 106.14(18) . . ?
C5 O51 P5 127.2(3) . . ?
P5 O53 Cu2 139.2(2) . . ?
P5 O54 Cu1 134.9(2) . . ?
O62 P6 O63 116.7(2) . . ?
O62 P6 O64 112.0(2) . . ?
O63 P6 O64 107.7(2) . . ?
O62 P6 O61 110.5(2) . . ?
O63 P6 O61 108.1(2) . . ?
O64 P6 O61 100.6(2) . . ?
C6 O61 P6 125.1(3) . . ?
P6 O63 Cu2 132.4(2) . . ?
O13 P1 O12 116.1(3) . . ?
O13 P1 O14 109.0(3) . . ?
O12 P1 O14 109.4(3) . . ?
O13 P1 O11 110.0(2) . . ?
O12 P1 O11 106.7(3) . . ?
O14 P1 O11 105.2(2) . . ?
C1 O11 P1 122.8(3) . . ?
O23' P2 O22' 119.6(6) . . ?
O23' P2 O24 133.2(5) . . ?
O22' P2 O24 45.2(5) . . ?
O23' P2 O24' 106.7(6) . . ?
O22' P2 O24' 110.4(6) . . ?
O24 P2 O24' 65.1(5) . . ?
O23' P2 O23 41.6(5) . . ?
O22' P2 O23 143.3(5) . . ?
O24 P2 O23 117.3(4) . . ?
O24' P2 O23 66.0(5) . . ?
O23' P2 O22 65.8(5) . . ?
O22' P2 O22 67.9(5) . . ?
O24 P2 O22 111.8(4) . . ?
O24' P2 O22 167.4(6) . . ?
O23 P2 O22 107.4(4) . . ?
O23' P2 O21 115.6(4) . . ?
O22' P2 O21 107.7(4) . . ?
O24 P2 O21 111.0(3) . . ?
O24' P2 O21 93.7(5) . . ?
O23 P2 O21 109.0(3) . . ?
O22 P2 O21 98.7(3) . . ?
C2 O21 P2 126.2(3) . . ?
P2 O22 O23' 51.1(4) . . ?
P2 O22 O22' 52.2(4) . . ?
O23' O22 O22' 95.0(6) . . ?
O23' O23 P2 64.1(7) . . ?
O23' O23 O24' 119.1(9) . . ?
P2 O23 O24' 56.3(6) . . ?
O22' O24 P2 67.3(6) . . ?
O22' O24 O24' 125.0(9) . . ?
P2 O24 O24' 57.7(7) . . ?
O23 O23' P2 74.3(7) . . ?
O23 O23' O22 137.4(10) . . ?
P2 O23' O22 63.1(5) . . ?
O24 O22' P2 67.4(6) . . ?
O24 O22' O22 125.5(8) . . ?
P2 O22' O22 59.9(4) . . ?
P2 O24' O24 57.2(5) . . ?
P2 O24' O23 57.7(6) . . ?
O24 O24' O23 104.4(8) . . ?
O33 P3 O34 113.4(3) . . ?
O33 P3 O32 108.6(3) . . ?
O34 P3 O32 113.5(3) . . ?
O33 P3 O31 107.1(2) . . ?
O34 P3 O31 108.5(2) . . ?
O32 P3 O31 105.2(2) . . ?
C3 O31 P3 121.3(3) . . ?

loop_
_geom_bond_atom_site_label_1
_geom_bond_atom_site_label_2
_geom_bond_distance
_geom_bond_site_symmetry_2
_geom_bond_publ_flag
Cu1 N2 1.979(4) . ?
Cu1 N3 1.985(4) . ?
Cu1 O54 1.988(3) . ?
Cu1 N4 2.061(5) . ?
Cu1 N1 2.168(4) . ?
Cu2 O53 1.928(3) . ?
Cu2 O63 1.935(4) . ?
Cu2 N6 2.011(4) . ?
Cu2 N5 2.021(4) . ?
Cu2 OW1 2.328(3) . ?
Cu3 O43 1.958(3) . ?
Cu3 N7 1.993(4) . ?
Cu3 N9 2.003(4) . ?
Cu3 N8 2.061(4) . ?
Cu3 N10 2.162(4) . ?
N1 C7 1.334(6) . ?
N1 C18 1.362(6) . ?
C7 C8 1.394(7) . ?
C8 C9 1.374(8) . ?
C9 C10 1.394(7) . ?
C10 C18 1.407(7) . ?
C10 C11 1.437(7) . ?
C11 C12 1.342(8) . ?
C12 C13 1.431(7) . ?
C13 C14 1.401(7) . ?
C13 C17 1.404(6) . ?
C14 C15 1.371(8) . ?
C15 C16 1.398(8) . ?
C16 N2 1.341(6) . ?
N2 C17 1.358(6) . ?
C17 C18 1.433(6) . ?
N4 C28 1.325(8) . ?
N4 C29 1.359(8) . ?
C28 C27 1.415(9) . ?
C27 C26 1.374(12) . ?
C26 C25 1.371(12) . ?
C25 C29 1.419(8) . ?
C25 C24 1.453(11) . ?
C24 C23 1.333(12) . ?
C23 C22 1.427(11) . ?
C22 C21 1.379(11) . ?
C22 C30 1.423(8) . ?
C21 C20 1.353(12) . ?
C20 C19 1.403(8) . ?
C19 N3 1.337(8) . ?
N3 C30 1.356(8) . ?
C30 C29 1.416(10) . ?
N5 C31 1.320(7) . ?
N5 C42 1.350(6) . ?
C31 C32 1.410(8) . ?
C32 C33 1.357(9) . ?
C33 C34 1.417(9) . ?
C34 C42 1.407(7) . ?
C34 C35 1.433(8) . ?
C35 C36 1.335(9) . ?
C36 C37 1.441(8) . ?
C37 C41 1.389(7) . ?
C37 C38 1.406(8) . ?
C38 C39 1.357(8) . ?
C39 C40 1.413(7) . ?
C40 N6 1.319(6) . ?
N6 C41 1.364(6) . ?
C41 C42 1.439(7) . ?
N7 C43 1.310(7) . ?
N7 C54 1.354(7) . ?
C43 C44 1.412(8) . ?
C44 C45 1.366(10) . ?
C45 C46 1.397(9) . ?
C46 C54 1.401(7) . ?
C46 C47 1.451(9) . ?
C47 C48 1.328(10) . ?
C48 C49 1.435(8) . ?
C49 C53 1.402(7) . ?
C49 C50 1.410(9) . ?
C50 C51 1.363(9) . ?
C51 C52 1.408(7) . ?
C52 N8 1.321(7) . ?
N8 C53 1.361(7) . ?
C53 C54 1.438(8) . ?
N9 C55 1.332(7) . ?
N9 C66 1.359(7) . ?
C55 C56 1.388(8) . ?
C56 C57 1.378(10) . ?
C57 C58 1.388(9) . ?
C58 C66 1.409(7) . ?
C58 C59 1.441(9) . ?
C59 C60 1.333(10) . ?
C60 C61 1.431(9) . ?
C61 C62 1.392(8) . ?
C61 C65 1.407(7) . ?
C62 C63 1.363(9) . ?
C63 C64 1.416(8) . ?
C64 N10 1.320(6) . ?
N10 C65 1.361(6) . ?
C65 C66 1.434(7) . ?
C4 O41 1.425(5) . ?
C4 C3 1.527(6) . ?
C4 C5 1.530(6) . ?
C5 O51 1.423(5) . ?
C5 C6 1.521(6) . ?
C6 O61 1.431(6) . ?
C6 C1 1.529(6) . ?
C1 O11 1.416(5) . ?
C1 C2 1.509(7) . ?
C2 O21 1.427(6) . ?
C2 C3 1.526(6) . ?
C3 O31 1.432(6) . ?
P4 O44 1.499(4) . ?
P4 O43 1.516(4) . ?
P4 O42 1.553(3) . ?
P4 O41 1.605(3) . ?
P5 O54 1.512(3) . ?
P5 O53 1.515(3) . ?
P5 O52 1.531(3) . ?
P5 O51 1.610(3) . ?
P6 O62 1.490(4) . ?
P6 O63 1.501(4) . ?
P6 O64 1.569(4) . ?
P6 O61 1.592(4) . ?
P1 O13 1.498(4) . ?
P1 O12 1.518(5) . ?
P1 O14 1.534(4) . ?
P1 O11 1.584(4) . ?
P2 O23' 1.400(10) . ?
P2 O22' 1.466(10) . ?
P2 O24 1.467(6) . ?
P2 O24' 1.476(16) . ?
P2 O23 1.499(7) . ?
P2 O22 1.605(7) . ?
P2 O21 1.609(4) . ?
O22 O23' 1.641(13) . ?
O22 O22' 1.718(13) . ?
O23 O23' 1.033(11) . ?
O23 O24' 1.620(14) . ?
O24 O22' 1.127(12) . ?
O24 O24' 1.584(12) . ?
P3 O33 1.498(4) . ?
P3 O34 1.503(5) . ?
P3 O32 1.525(5) . ?
P3 O31 1.612(4) . ?
